data_2022097
loop_
_publ_author_name
'Nwachukwu, Chideraa I.'
'Patton, Leanna J.'
'Bowling, Nathan P.'
'Bosch, Eric'

_publ_section_title
;
 Ditopic halogen bonding with bipyrimidines and activated pyrimidines
;
_journal_coeditor_code FN3332
_journal_issue 5
_journal_name_full 'Acta Crystallographica Section C'
_journal_page_first
;
;
_journal_paper_doi 10.1107/S2053229620005082
_journal_volume 76
_journal_year 2020
_chemical_formula_iupac 'C14 H13 N3, C6 F4 I2'
_chemical_formula_moiety 'C14 H13 N3, C6 F4 I2'
_chemical_formula_sum 'C20 H13 F4 I2 N3'
_chemical_formula_weight 625.13
_chemical_name_systematic '2-{[4-(Dimethylamino)phenyl]ethynyl}pyrimidine--1,2,4,5-tetrafluoro-3,6-diiodobenzene (1/1)'
_space_group_crystal_system monoclinic
_space_group_IT_number 14
_space_group_name_Hall '-P 2ybc'
_space_group_name_H-M_alt 'P 1 21/c 1'
_atom_sites_solution_hydrogens geom
_audit_creation_method SHELXL2018
_cell_angle_alpha 90
_cell_angle_beta 112.052(3)
_cell_angle_gamma 90
_cell_formula_units_Z 4
_cell_length_a 9.0191(18)
_cell_length_b 26.805(5)
_cell_length_c 9.5664(19)
_cell_measurement_reflns_used 9994
_cell_measurement_temperature 100(2)
_cell_measurement_theta_max 27.30
_cell_measurement_theta_min 2.42
_cell_volume 2143.6(7)
_computing_cell_refinement
;
SMART (Bruker, 2016)
;
_computing_data_collection
;
SMART (Bruker, 2016)
;
_computing_data_reduction
;
SAINT (Bruker, 2016)
;
_computing_molecular_graphics
;
X-SEED (Barbour, 2001)
;
_computing_publication_material
;
X-SEED (Barbour, 2001)
;
_computing_structure_refinement
;
SHELXL2018 (Sheldrick, 2015)
;
_computing_structure_solution
;
SHELXT2018 (Sheldrick, 2015)
;
_diffrn_ambient_temperature 100(2)
_diffrn_detector_area_resol_mean 8.3660
_diffrn_measured_fraction_theta_full 0.989
_diffrn_measured_fraction_theta_max 0.988
_diffrn_measurement_device_type 'Bruker APEXII CCD'
_diffrn_measurement_method 'phi and omega scans'
_diffrn_radiation_monochromator graphite
_diffrn_radiation_source 'fine-focus sealed tube'
_diffrn_radiation_type MoK\a
_diffrn_radiation_wavelength 0.71073
_diffrn_reflns_av_unetI/netI 0.0348
_diffrn_reflns_limit_h_max 11
_diffrn_reflns_limit_h_min -11
_diffrn_reflns_limit_k_max 34
_diffrn_reflns_limit_k_min -34
_diffrn_reflns_limit_l_max 12
_diffrn_reflns_limit_l_min -10
_diffrn_reflns_number 4793
_diffrn_reflns_theta_full 25.242
_diffrn_reflns_theta_max 27.375
_diffrn_reflns_theta_min 1.519
_exptl_absorpt_coefficient_mu 2.979
_exptl_absorpt_correction_T_max 0.691
_exptl_absorpt_correction_T_min 0.393
_exptl_absorpt_correction_type multi-scan
_exptl_absorpt_process_details
;
(SADABS; Bruker, 2016)
;
_exptl_crystal_colour colourless
_exptl_crystal_density_diffrn 1.937
_exptl_crystal_description 'cut block'
_exptl_crystal_F_000 1184
_exptl_crystal_size_max 0.327
_exptl_crystal_size_mid 0.316
_exptl_crystal_size_min 0.124
_refine_diff_density_max 3.626
_refine_diff_density_min -3.331
_refine_ls_extinction_method none
_refine_ls_goodness_of_fit_ref 1.132
_refine_ls_hydrogen_treatment constr
_refine_ls_matrix_type full
_refine_ls_number_parameters 265
_refine_ls_number_reflns 4793
_refine_ls_number_restraints 0
_refine_ls_restrained_S_all 1.132
_refine_ls_R_factor_all 0.0612
_refine_ls_R_factor_gt 0.0557
_refine_ls_shift/su_max 0.000
_refine_ls_shift/su_mean 0.000
_refine_ls_structure_factor_coef Fsqd
_refine_ls_weighting_details 'w=1/[\s^2^(Fo^2^)+36.0237P] where P=(Fo^2^+2Fc^2^)/3'
_refine_ls_weighting_scheme calc
_refine_ls_wR_factor_gt 0.1446
_refine_ls_wR_factor_ref 0.1472
_reflns_number_gt 4305
_reflns_number_total 26551
_reflns_threshold_expression 'I > 2\s(I)'
_cod_data_source_file fn3332sup1.cif
_cod_data_source_block 7_eb945_a_tw
_cod_original_sg_symbol_H-M 'P 21/c'
_cod_database_code 2022097
_shelx_space_group_comment
;
The symmetry employed for this shelxl refinement is uniquely defined
by the following loop, which should always be used as a source of
symmetry information in preference to the above space-group names.
They are only intended as comments.
;

loop_
_space_group_symop_operation_xyz
'x, y, z'
'-x, y+1/2, -z+1/2'
'-x, -y, -z'
'x, -y-1/2, z-1/2'

loop_
_atom_site_type_symbol
_atom_site_label
_atom_site_fract_x
_atom_site_fract_y
_atom_site_fract_z
_atom_site_U_iso_or_equiv
_atom_site_adp_type
_atom_site_calc_flag
_atom_site_occupancy
_atom_site_disorder_assembly
_atom_site_disorder_group
I I1 0.42385(7) 0.75016(2) 0.88434(7) 0.02056(15) Uani d 1 . .
F F1 0.7099(6) 0.77369(18) 0.7652(7) 0.0251(12) Uani d 1 . .
N N1 0.2630(9) 0.6585(3) 0.9476(10) 0.0226(16) Uani d 1 . .
C C1 0.1539(12) 0.6603(4) 1.0098(12) 0.027(2) Uani d 1 . .
H H1 0.125689 0.691956 1.037259 0.032 Uiso calc 1 . .
I I2 0.69015(7) 0.97266(2) 0.67044(7) 0.02209(15) Uani d 1 . .
F F2 0.8057(7) 0.8576(2) 0.6788(7) 0.0266(13) Uani d 1 . .
N N2 0.2295(10) 0.5695(3) 0.9308(10) 0.0239(16) Uani d 1 . .
C C2 0.0791(12) 0.6182(4) 1.0366(12) 0.031(2) Uani d 1 . .
H H2 0.002109 0.620416 1.082125 0.037 Uiso calc 1 . .
F F3 0.4304(7) 0.9485(2) 0.8144(7) 0.0305(13) Uani d 1 . .
N N3 1.0120(10) 0.6228(3) 0.5699(11) 0.0278(18) Uani d 1 . .
C C3 0.1217(12) 0.5730(4) 0.9941(12) 0.026(2) Uani d 1 . .
H H3 0.072427 0.543452 1.010500 0.031 Uiso calc 1 . .
F F4 0.3284(7) 0.8645(2) 0.8935(7) 0.0289(13) Uani d 1 . .
C C4 0.2983(11) 0.6123(3) 0.9113(11) 0.0199(18) Uani d 1 . .
C C5 0.4176(11) 0.6097(3) 0.8469(10) 0.0195(18) Uani d 1 . .
C C6 0.5212(11) 0.6081(3) 0.7975(11) 0.0208(19) Uani d 1 . .
C C7 0.6456(10) 0.6104(3) 0.7397(10) 0.0181(17) Uani d 1 . .
C C8 0.7068(11) 0.5678(3) 0.6941(11) 0.0226(19) Uani d 1 . .
H H8 0.664173 0.535938 0.701265 0.027 Uiso calc 1 . .
C C9 0.8276(11) 0.5716(3) 0.6392(12) 0.0228(19) Uani d 1 . .
H H9 0.867920 0.542107 0.611060 0.027 Uiso calc 1 . .
C C10 0.8929(11) 0.6185(3) 0.6239(11) 0.0213(19) Uani d 1 . .
C C11 0.8282(11) 0.6613(3) 0.6672(11) 0.0227(19) Uani d 1 . .
H H11 0.867659 0.693423 0.657046 0.027 Uiso calc 1 . .
C C12 0.7092(11) 0.6571(3) 0.7235(11) 0.0217(19) Uani d 1 . .
H H12 0.668818 0.686418 0.752365 0.026 Uiso calc 1 . .
C C13 1.0778(12) 0.5792(4) 0.5224(12) 0.026(2) Uani d 1 . .
H H13A 1.119164 0.555705 0.606608 0.039 Uiso calc 1 . .
H H13B 1.164843 0.589687 0.491152 0.039 Uiso calc 1 . .
H H13C 0.993665 0.563070 0.437554 0.039 Uiso calc 1 . .
C C14 1.0742(12) 0.6715(4) 0.5514(13) 0.028(2) Uani d 1 . .
H H14A 0.989244 0.690834 0.476250 0.042 Uiso calc 1 . .
H H14B 1.163318 0.667068 0.517538 0.042 Uiso calc 1 . .
H H14C 1.111865 0.689204 0.648041 0.042 Uiso calc 1 . .
C C15 0.5138(11) 0.8161(3) 0.8288(11) 0.0199(18) Uani d 1 . .
C C16 0.6361(11) 0.8168(3) 0.7749(10) 0.0187(18) Uani d 1 . .
C C17 0.6883(10) 0.8604(3) 0.7332(10) 0.0174(17) Uani d 1 . .
C C18 0.6211(11) 0.9060(3) 0.7417(11) 0.0208(18) Uani d 1 . .
C C19 0.5022(12) 0.9056(3) 0.8000(11) 0.024(2) Uani d 1 . .
C C20 0.4484(11) 0.8620(3) 0.8413(10) 0.0205(18) Uani d 1 . .

loop_
_atom_site_aniso_label
_atom_site_aniso_U_11
_atom_site_aniso_U_22
_atom_site_aniso_U_33
_atom_site_aniso_U_12
_atom_site_aniso_U_13
_atom_site_aniso_U_23
I1 0.0219(3) 0.0166(3) 0.0240(3) -0.0029(2) 0.0095(2) 0.0011(2)
F1 0.026(3) 0.012(2) 0.041(3) 0.002(2) 0.017(3) -0.001(2)
N1 0.023(4) 0.020(4) 0.025(4) 0.000(3) 0.009(3) -0.004(3)
C1 0.027(5) 0.027(5) 0.030(5) 0.005(4) 0.014(4) -0.004(4)
I2 0.0227(3) 0.0142(3) 0.0275(3) -0.0015(2) 0.0074(3) 0.0033(2)
F2 0.023(3) 0.022(3) 0.041(4) -0.001(2) 0.020(3) 0.001(2)
N2 0.026(4) 0.021(4) 0.029(4) -0.001(3) 0.016(4) 0.000(3)
C2 0.025(5) 0.044(6) 0.028(6) 0.001(4) 0.016(5) -0.003(5)
F3 0.035(3) 0.016(3) 0.045(4) 0.006(2) 0.021(3) 0.001(3)
N3 0.029(4) 0.018(4) 0.046(5) -0.005(3) 0.024(4) 0.001(4)
C3 0.024(5) 0.020(4) 0.033(5) -0.004(4) 0.010(4) 0.005(4)
F4 0.032(3) 0.023(3) 0.040(3) 0.003(2) 0.022(3) 0.000(3)
C4 0.022(4) 0.015(4) 0.026(5) 0.001(3) 0.013(4) 0.001(4)
C5 0.019(4) 0.017(4) 0.021(4) 0.001(3) 0.006(4) 0.001(3)
C6 0.021(4) 0.014(4) 0.025(5) 0.001(3) 0.006(4) 0.000(3)
C7 0.013(4) 0.024(4) 0.017(4) 0.002(3) 0.005(3) 0.003(4)
C8 0.019(4) 0.022(4) 0.026(5) -0.003(3) 0.009(4) -0.002(4)
C9 0.025(5) 0.016(4) 0.034(5) -0.004(3) 0.019(4) -0.002(4)
C10 0.020(4) 0.019(4) 0.025(5) -0.001(3) 0.009(4) 0.004(4)
C11 0.023(4) 0.015(4) 0.031(5) 0.001(3) 0.010(4) 0.004(4)
C12 0.018(4) 0.020(4) 0.027(5) 0.004(3) 0.009(4) 0.003(4)
C13 0.023(5) 0.027(5) 0.029(5) 0.001(4) 0.011(4) -0.003(4)
C14 0.027(5) 0.021(5) 0.044(6) -0.003(4) 0.022(5) 0.004(4)
C15 0.026(4) 0.014(4) 0.020(4) -0.003(3) 0.009(4) -0.001(3)
C16 0.019(4) 0.009(4) 0.024(5) -0.001(3) 0.004(4) -0.003(3)
C17 0.019(4) 0.016(4) 0.018(4) -0.002(3) 0.008(4) 0.000(3)
C18 0.023(4) 0.015(4) 0.022(5) -0.003(3) 0.006(4) -0.001(3)
C19 0.029(5) 0.017(4) 0.022(5) 0.002(4) 0.006(4) -0.003(4)
C20 0.020(4) 0.022(4) 0.023(4) 0.000(4) 0.012(4) -0.001(4)

loop_
_atom_type_symbol
_atom_type_description
_atom_type_scat_dispersion_real
_atom_type_scat_dispersion_imag
_atom_type_scat_source
C C 0.0033 0.0016 'International Tables Vol C Tables 4.2.6.8 and 6.1.1.4'
H H 0.0000 0.0000 'International Tables Vol C Tables 4.2.6.8 and 6.1.1.4'
N N 0.0061 0.0033 'International Tables Vol C Tables 4.2.6.8 and 6.1.1.4'
F F 0.0171 0.0103 'International Tables Vol C Tables 4.2.6.8 and 6.1.1.4'
I I -0.4742 1.8119 'International Tables Vol C Tables 4.2.6.8 and 6.1.1.4'

loop_
_geom_angle_atom_site_label_1
_geom_angle_atom_site_label_2
_geom_angle_atom_site_label_3
_geom_angle_site_symmetry_1
_geom_angle_site_symmetry_3
_geom_angle
_geom_angle_publ_flag
C1 N1 C4 . . 115.6(8) ?
N1 C1 C2 . . 123.1(9) ?
N1 C1 H1 . . 118.5 ?
C2 C1 H1 . . 118.5 ?
C3 N2 C4 . . 117.2(8) ?
C3 C2 C1 . . 116.9(9) ?
C3 C2 H2 . . 121.6 ?
C1 C2 H2 . . 121.6 ?
C10 N3 C13 . . 121.5(8) ?
C10 N3 C14 . . 121.1(8) ?
C13 N3 C14 . . 117.3(8) ?
N2 C3 C2 . . 122.0(9) ?
N2 C3 H3 . . 119.0 ?
C2 C3 H3 . . 119.0 ?
N2 C4 N1 . . 125.2(8) ?
N2 C4 C5 . . 118.6(8) ?
N1 C4 C5 . . 116.2(8) ?
C6 C5 C4 . . 177.8(10) ?
C5 C6 C7 . . 175.4(10) ?
C8 C7 C12 . . 117.6(8) ?
C8 C7 C6 . . 122.8(8) ?
C12 C7 C6 . . 119.5(8) ?
C9 C8 C7 . . 121.1(9) ?
C9 C8 H8 . . 119.4 ?
C7 C8 H8 . . 119.4 ?
C8 C9 C10 . . 121.5(9) ?
C8 C9 H9 . . 119.3 ?
C10 C9 H9 . . 119.3 ?
N3 C10 C11 . . 120.8(8) ?
N3 C10 C9 . . 122.1(9) ?
C11 C10 C9 . . 117.0(8) ?
C12 C11 C10 . . 121.0(8) ?
C12 C11 H11 . . 119.5 ?
C10 C11 H11 . . 119.5 ?
C11 C12 C7 . . 121.8(9) ?
C11 C12 H12 . . 119.1 ?
C7 C12 H12 . . 119.1 ?
N3 C13 H13A . . 109.5 ?
N3 C13 H13B . . 109.5 ?
H13A C13 H13B . . 109.5 ?
N3 C13 H13C . . 109.5 ?
H13A C13 H13C . . 109.5 ?
H13B C13 H13C . . 109.5 ?
N3 C14 H14A . . 109.5 ?
N3 C14 H14B . . 109.5 ?
H14A C14 H14B . . 109.5 ?
N3 C14 H14C . . 109.5 ?
H14A C14 H14C . . 109.5 ?
H14B C14 H14C . . 109.5 ?
C16 C15 C20 . . 116.4(8) ?
C16 C15 I1 . . 123.0(6) ?
C20 C15 I1 . . 120.5(7) ?
F1 C16 C17 . . 118.3(8) ?
F1 C16 C15 . . 119.8(8) ?
C17 C16 C15 . . 121.9(8) ?
F2 C17 C16 . . 118.0(8) ?
F2 C17 C18 . . 120.0(8) ?
C16 C17 C18 . . 122.0(8) ?
C17 C18 C19 . . 116.3(8) ?
C17 C18 I2 . . 123.1(7) ?
C19 C18 I2 . . 120.6(7) ?
F3 C19 C20 . . 117.3(9) ?
F3 C19 C18 . . 120.5(8) ?
C20 C19 C18 . . 122.1(9) ?
F4 C20 C19 . . 118.6(8) ?
F4 C20 C15 . . 120.1(8) ?
C19 C20 C15 . . 121.3(8) ?

loop_
_geom_bond_atom_site_label_1
_geom_bond_atom_site_label_2
_geom_bond_site_symmetry_2
_geom_bond_distance
_geom_bond_publ_flag
I1 C15 . 2.096(9) ?
F1 C16 . 1.355(10) ?
N1 C1 . 1.329(13) ?
N1 C4 . 1.357(11) ?
C1 C2 . 1.387(15) ?
C1 H1 . 0.9500 ?
I2 C18 . 2.090(9) ?
F2 C17 . 1.346(10) ?
N2 C3 . 1.328(13) ?
N2 C4 . 1.348(11) ?
C2 C3 . 1.377(14) ?
C2 H2 . 0.9500 ?
F3 C19 . 1.353(10) ?
N3 C10 . 1.360(12) ?
N3 C13 . 1.456(12) ?
N3 C14 . 1.458(12) ?
C3 H3 . 0.9500 ?
F4 C20 . 1.353(10) ?
C4 C5 . 1.428(13) ?
C5 C6 . 1.196(13) ?
C6 C7 . 1.427(13) ?
C7 C8 . 1.406(13) ?
C7 C12 . 1.410(12) ?
C8 C9 . 1.379(13) ?
C8 H8 . 0.9500 ?
C9 C10 . 1.419(12) ?
C9 H9 . 0.9500 ?
C10 C11 . 1.419(13) ?
C11 C12 . 1.374(13) ?
C11 H11 . 0.9500 ?
C12 H12 . 0.9500 ?
C13 H13A . 0.9800 ?
C13 H13B . 0.9800 ?
C13 H13C . 0.9800 ?
C14 H14A . 0.9800 ?
C14 H14B . 0.9800 ?
C14 H14C . 0.9800 ?
C15 C16 . 1.382(13) ?
C15 C20 . 1.386(12) ?
C16 C17 . 1.375(12) ?
C17 C18 . 1.378(12) ?
C18 C19 . 1.382(14) ?
C19 C20 . 1.379(13) ?

loop_
_geom_hbond_atom_site_label_D
_geom_hbond_atom_site_label_H
_geom_hbond_atom_site_label_A
_geom_hbond_site_symmetry_A
_geom_hbond_distance_DH
_geom_hbond_distance_HA
_geom_hbond_distance_DA
_geom_hbond_angle_DHA
_geom_hbond_publ_flag
C2 H2 F2 4_476 0.95 2.36 3.297(12) 168.7 yes
C13 H13A I2 2_746 0.98 3.12 4.069(10) 164.7 yes
C13 H13B F4 4_675 0.98 2.36 3.316(12) 163.5 yes
C13 H13C I2 4_575 0.98 3.11 4.081(10) 170.1 yes
C14 H14B F4 4_675 0.98 2.38 3.327(12) 162.1 yes
C14 H14C I1 1_655 0.98 3.30 4.123(11) 142.2 yes

_cod_database_fobs_code 2022097
